data_2239053
loop_
_publ_author_name
'Govindan, E.'
'Yuvaraj, PanneerSelvam'
'Reddy, Boreddy Siva Rami'
'Premalatha, K.'
'SubbiahPandi, A.'

_publ_section_title
;
 (4<i>S</i>)-5'-Chloro-3,7,7-trimethyl-5,6,7,8-tetrahydro-4<i>H</i>-spiro[1,2-oxazolo[5,4-<i>b</i>]quinoline-4,3'-indole]-2',5-dione
;
_journal_coeditor_code CV5438
_journal_issue 2
_journal_name_full 'Acta Crystallographica Section E'
_journal_page_first o173
_journal_paper_doi 10.1107/S1600536814000191
_journal_volume 70
_journal_year 2014
_chemical_formula_iupac 'C20 H18 Cl N3 O3'
_chemical_formula_moiety 'C20 H18 Cl N3 O3'
_chemical_formula_sum 'C20 H18 Cl N3 O3'
_chemical_formula_weight 383.82
_chemical_name_systematic
(4<i>S</i>)-5'-Chloro-3,7,7-trimethyl-5,6,7,8-tetrahydro-4<i>H</i>-spiro[1,2-oxazolo[5,4-<i>b</i>]quinoline-4,3'-indole]-2',5-dione
_space_group_IT_number 61
_symmetry_cell_setting orthorhombic
_symmetry_space_group_name_Hall '-P 2ac 2ab'
_symmetry_space_group_name_H-M 'P b c a'
_atom_sites_solution_hydrogens geom
_atom_sites_solution_primary direct
_atom_sites_solution_secondary difmap
_audit_creation_method SHELXL-97
_cell_angle_alpha 90.00
_cell_angle_beta 90.00
_cell_angle_gamma 90.00
_cell_formula_units_Z 8
_cell_length_a 17.9320(7)
_cell_length_b 11.1120(4)
_cell_length_c 18.5968(7)
_cell_measurement_reflns_used 2643
_cell_measurement_temperature 293(2)
_cell_measurement_theta_max 28.34
_cell_measurement_theta_min 2.19
_cell_volume 3705.6(2)
_computing_cell_refinement '<i>SAINT</i> (Bruker, 2008)'
_computing_data_collection '<i>APEX2</i> (Bruker, 2008)'
_computing_data_reduction '<i>SAINT</i> (Bruker, 2008)'
_computing_molecular_graphics '<i>ORTEP-3 for Windows</i> (Farrugia, 2012)'
_computing_publication_material '<i>SHELXL97</i> (Sheldrick, 2008) and <i>PLATON</i> (Spek, 2009)'
_computing_structure_refinement '<i>SHELXL97</i> (Sheldrick, 2008)'
_computing_structure_solution '<i>SHELXS97</i> (Sheldrick, 2008)'
_diffrn_ambient_temperature 293(2)
_diffrn_measured_fraction_theta_full 0.992
_diffrn_measured_fraction_theta_max 0.992
_diffrn_measurement_device_type 'Bruker SMART APEXII CCD'
_diffrn_measurement_method '\w and \f scans'
_diffrn_radiation_monochromator graphite
_diffrn_radiation_source 'fine-focus sealed tube'
_diffrn_radiation_type MoK\a
_diffrn_radiation_wavelength 0.71073
_diffrn_reflns_av_R_equivalents 0.0316
_diffrn_reflns_av_sigmaI/netI 0.0384
_diffrn_reflns_limit_h_max 23
_diffrn_reflns_limit_h_min -22
_diffrn_reflns_limit_k_max 12
_diffrn_reflns_limit_k_min -14
_diffrn_reflns_limit_l_max 24
_diffrn_reflns_limit_l_min -24
_diffrn_reflns_number 17841
_diffrn_reflns_theta_full 28.34
_diffrn_reflns_theta_max 28.34
_diffrn_reflns_theta_min 2.19
_exptl_absorpt_coefficient_mu 0.232
_exptl_absorpt_correction_T_max 0.959
_exptl_absorpt_correction_T_min 0.952
_exptl_absorpt_correction_type multi-scan
_exptl_absorpt_process_details '(<i>SADABS</i>; Bruker, 2008)'
_exptl_crystal_colour White
_exptl_crystal_density_diffrn 1.376
_exptl_crystal_density_method 'not measured'
_exptl_crystal_description Block
_exptl_crystal_F_000 1600
_exptl_crystal_size_max 0.21
_exptl_crystal_size_mid 0.19
_exptl_crystal_size_min 0.18
_refine_diff_density_max 0.285
_refine_diff_density_min -0.359
_refine_ls_extinction_method none
_refine_ls_goodness_of_fit_ref 1.011
_refine_ls_hydrogen_treatment constr
_refine_ls_matrix_type full
_refine_ls_number_parameters 247
_refine_ls_number_reflns 4590
_refine_ls_number_restraints 0
_refine_ls_restrained_S_all 1.011
_refine_ls_R_factor_all 0.0970
_refine_ls_R_factor_gt 0.0437
_refine_ls_shift/su_max 0.000
_refine_ls_shift/su_mean 0.000
_refine_ls_structure_factor_coef Fsqd
_refine_ls_weighting_details 'calc w=1/[\s^2^(Fo^2^)+(0.0522P)^2^+1.5319P] where P=(Fo^2^+2Fc^2^)/3'
_refine_ls_weighting_scheme calc
_refine_ls_wR_factor_gt 0.1024
_refine_ls_wR_factor_ref 0.1335
_reflns_number_gt 2643
_reflns_number_total 4590
_reflns_threshold_expression I>2sigma(I)
_cod_data_source_file cv5438sup1.cif
_cod_data_source_block I
_cod_database_code 2239053
_cod_database_fobs_code 2239053

loop_
_symmetry_equiv_pos_as_xyz
'x, y, z'
'-x+1/2, -y, z+1/2'
'x+1/2, -y+1/2, -z'
'-x, y+1/2, -z+1/2'
'-x, -y, -z'
'x-1/2, y, -z-1/2'
'-x-1/2, y-1/2, z'
'x, -y-1/2, z-1/2'

loop_
_atom_site_type_symbol
_atom_site_label
_atom_site_fract_x
_atom_site_fract_y
_atom_site_fract_z
_atom_site_U_iso_or_equiv
_atom_site_adp_type
_atom_site_calc_flag
_atom_site_refinement_flags
_atom_site_occupancy
_atom_site_symmetry_multiplicity
C C3 0.72085(13) 0.4404(3) 0.61785(14) 0.0621(7) Uani d . 1 1
C C4 0.70766(15) 0.5417(3) 0.57753(16) 0.0718(8) Uani d . 1 1
H H4 0.7341 0.6117 0.5874 0.086 Uiso calc R 1 1
C C5 0.65605(15) 0.5416(2) 0.52285(14) 0.0611(7) Uani d . 1 1
H H5 0.6470 0.6104 0.4957 0.073 Uiso calc R 1 1
C C6 0.61833(12) 0.43645(18) 0.50978(11) 0.0441(5) Uani d . 1 1
C C7 0.53305(12) 0.30227(16) 0.46674(10) 0.0372(5) Uani d . 1 1
C C8 0.58105(11) 0.23360(16) 0.52297(9) 0.0339(4) Uani d . 1 1
C C1 0.63164(11) 0.33335(17) 0.54984(11) 0.0404(5) Uani d . 1 1
C C2 0.68261(11) 0.3336(2) 0.60484(12) 0.0483(5) Uani d . 1 1
H H2 0.6913 0.2651 0.6323 0.058 Uiso calc R 1 1
C C11 0.70709(15) 0.2294(2) 0.38484(14) 0.0646(7) Uani d . 1 1
H H11A 0.7397 0.1972 0.3487 0.097 Uiso calc R 1 1
H H11B 0.7348 0.2821 0.4158 0.097 Uiso calc R 1 1
H H11C 0.6675 0.2736 0.3622 0.097 Uiso calc R 1 1
C C10 0.67503(11) 0.12915(19) 0.42792(11) 0.0430(5) Uani d . 1 1
N N2 0.69504(10) 0.01800(17) 0.41311(10) 0.0512(5) Uani d . 1 1
C C12 0.61464(11) 0.01774(17) 0.50416(10) 0.0369(4) Uani d . 1 1
C C9 0.62300(11) 0.13389(16) 0.48535(10) 0.0352(4) Uani d . 1 1
C C14 0.53339(10) 0.17653(16) 0.58196(9) 0.0328(4) Uani d . 1 1
C C13 0.53320(11) 0.05668(16) 0.59824(9) 0.0342(4) Uani d . 1 1
N N3 0.57236(9) -0.02562(14) 0.55869(8) 0.0410(4) Uani d . 1 1
H H3 0.5702 -0.1014 0.5680 0.049 Uiso calc R 1 1
C C18 0.49051(12) 0.00573(18) 0.66015(10) 0.0419(5) Uani d . 1 1
H H18A 0.5191 -0.0597 0.6810 0.050 Uiso calc R 1 1
H H18B 0.4440 -0.0276 0.6424 0.050 Uiso calc R 1 1
C C17 0.47298(12) 0.09738(19) 0.71891(10) 0.0430(5) Uani d . 1 1
C C16 0.43875(12) 0.20721(19) 0.68196(11) 0.0450(5) Uani d . 1 1
H H16A 0.3899 0.1854 0.6638 0.054 Uiso calc R 1 1
H H16B 0.4319 0.2702 0.7175 0.054 Uiso calc R 1 1
C C15 0.48421(11) 0.25641(17) 0.62112(10) 0.0365(4) Uani d . 1 1
C C20 0.54316(14) 0.1327(2) 0.75966(12) 0.0585(6) Uani d . 1 1
H H20A 0.5308 0.1907 0.7960 0.088 Uiso calc R 1 1
H H20B 0.5786 0.1669 0.7268 0.088 Uiso calc R 1 1
H H20C 0.5644 0.0626 0.7819 0.088 Uiso calc R 1 1
C C19 0.41680(15) 0.0438(2) 0.77122(13) 0.0644(7) Uani d . 1 1
H H19A 0.4374 -0.0274 0.7927 0.097 Uiso calc R 1 1
H H19B 0.3719 0.0235 0.7459 0.097 Uiso calc R 1 1
H H19C 0.4057 0.1015 0.8081 0.097 Uiso calc R 1 1
N N1 0.56218(10) 0.41421(14) 0.45939(9) 0.0460(4) Uani d . 1 1
H H1 0.5478 0.4654 0.4276 0.055 Uiso calc R 1 1
O O2 0.65528(8) -0.05644(12) 0.46364(7) 0.0470(4) Uani d . 1 1
O O1 0.48047(8) 0.26181(12) 0.43288(7) 0.0459(4) Uani d . 1 1
O O3 0.47829(9) 0.36227(12) 0.60321(8) 0.0500(4) Uani d . 1 1
Cl Cl1 0.78469(4) 0.44523(9) 0.68787(4) 0.1018(3) Uani d . 1 1

loop_
_atom_site_aniso_label
_atom_site_aniso_U_11
_atom_site_aniso_U_22
_atom_site_aniso_U_33
_atom_site_aniso_U_12
_atom_site_aniso_U_13
_atom_site_aniso_U_23
C3 0.0460(14) 0.0766(19) 0.0638(15) -0.0167(13) 0.0158(12) -0.0339(14)
C4 0.0681(17) 0.0589(17) 0.089(2) -0.0330(14) 0.0337(16) -0.0327(15)
C5 0.0736(17) 0.0354(12) 0.0744(17) -0.0175(11) 0.0311(15) -0.0130(11)
C6 0.0548(13) 0.0296(11) 0.0478(11) -0.0074(9) 0.0184(10) -0.0068(9)
C7 0.0561(13) 0.0227(10) 0.0327(9) 0.0033(9) 0.0095(9) 0.0017(8)
C8 0.0453(11) 0.0244(9) 0.0321(9) 0.0000(8) 0.0028(8) -0.0019(7)
C1 0.0475(12) 0.0326(11) 0.0413(10) -0.0037(9) 0.0102(9) -0.0094(8)
C2 0.0436(12) 0.0506(13) 0.0506(12) -0.0015(10) 0.0073(10) -0.0184(10)
C11 0.0714(17) 0.0578(16) 0.0646(15) -0.0068(13) 0.0226(13) -0.0022(12)
C10 0.0437(12) 0.0454(13) 0.0398(11) 0.0003(10) 0.0003(9) -0.0071(9)
N2 0.0558(11) 0.0495(12) 0.0484(10) 0.0047(9) 0.0043(9) -0.0093(9)
C12 0.0457(12) 0.0294(10) 0.0357(10) 0.0046(9) -0.0051(9) -0.0056(8)
C9 0.0425(11) 0.0297(10) 0.0335(9) 0.0007(8) -0.0018(8) -0.0038(8)
C14 0.0451(11) 0.0250(9) 0.0285(9) -0.0002(8) -0.0009(8) 0.0005(7)
C13 0.0445(11) 0.0278(10) 0.0303(9) -0.0012(8) -0.0061(8) -0.0009(7)
N3 0.0613(11) 0.0222(8) 0.0395(9) 0.0039(7) -0.0019(8) 0.0013(7)
C18 0.0578(13) 0.0302(10) 0.0378(10) -0.0050(9) -0.0038(9) 0.0073(8)
C17 0.0569(13) 0.0395(11) 0.0327(10) -0.0024(10) 0.0033(9) 0.0049(8)
C16 0.0541(13) 0.0392(12) 0.0418(11) 0.0018(10) 0.0077(10) 0.0023(9)
C15 0.0474(11) 0.0284(10) 0.0337(9) 0.0002(8) -0.0013(9) -0.0006(8)
C20 0.0742(17) 0.0651(16) 0.0361(11) -0.0030(13) -0.0064(11) -0.0025(11)
C19 0.0755(17) 0.0656(16) 0.0520(13) -0.0035(13) 0.0155(13) 0.0179(12)
N1 0.0712(12) 0.0234(8) 0.0433(9) -0.0020(8) 0.0098(9) 0.0063(7)
O2 0.0580(9) 0.0355(8) 0.0474(8) 0.0102(7) 0.0002(7) -0.0086(6)
O1 0.0630(9) 0.0329(8) 0.0418(8) -0.0007(7) -0.0082(7) 0.0052(6)
O3 0.0726(10) 0.0265(7) 0.0508(9) 0.0072(7) 0.0112(8) 0.0040(6)
Cl1 0.0629(5) 0.1486(8) 0.0938(6) -0.0320(5) -0.0028(4) -0.0515(5)

loop_
_atom_type_symbol
_atom_type_description
_atom_type_scat_dispersion_real
_atom_type_scat_dispersion_imag
_atom_type_scat_source
C C 0.0033 0.0016 'International Tables Vol C Tables 4.2.6.8 and 6.1.1.4'
H H 0.0000 0.0000 'International Tables Vol C Tables 4.2.6.8 and 6.1.1.4'
N N 0.0061 0.0033 'International Tables Vol C Tables 4.2.6.8 and 6.1.1.4'
O O 0.0106 0.0060 'International Tables Vol C Tables 4.2.6.8 and 6.1.1.4'
Cl Cl 0.1484 0.1585 'International Tables Vol C Tables 4.2.6.8 and 6.1.1.4'

loop_
_geom_angle_atom_site_label_1
_geom_angle_atom_site_label_2
_geom_angle_atom_site_label_3
_geom_angle
C4 C3 C2 121.3(2)
C4 C3 Cl1 119.9(2)
C2 C3 Cl1 118.8(2)
C3 C4 C5 121.3(2)
C3 C4 H4 119.4
C5 C4 H4 119.4
C6 C5 C4 117.6(2)
C6 C5 H5 121.2
C4 C5 H5 121.2
C5 C6 C1 121.6(2)
C5 C6 N1 128.7(2)
C1 C6 N1 109.76(17)
O1 C7 N1 125.72(18)
O1 C7 C8 126.47(16)
N1 C7 C8 107.75(17)
C9 C8 C1 113.00(16)
C9 C8 C14 107.84(15)
C1 C8 C14 113.66(15)
C9 C8 C7 108.91(14)
C1 C8 C7 101.19(15)
C14 C8 C7 112.14(15)
C2 C1 C6 120.90(19)
C2 C1 C8 130.20(19)
C6 C1 C8 108.89(18)
C1 C2 C3 117.3(2)
C1 C2 H2 121.3
C3 C2 H2 121.3
C10 C11 H11A 109.5
C10 C11 H11B 109.5
H11A C11 H11B 109.5
C10 C11 H11C 109.5
H11A C11 H11C 109.5
H11B C11 H11C 109.5
N2 C10 C9 111.83(19)
N2 C10 C11 119.01(19)
C9 C10 C11 129.16(19)
C10 N2 O2 105.51(16)
O2 C12 C9 112.65(17)
O2 C12 N3 120.60(17)
C9 C12 N3 126.73(17)
C12 C9 C10 103.49(17)
C12 C9 C8 121.84(17)
C10 C9 C8 134.67(17)
C13 C14 C15 119.00(17)
C13 C14 C8 124.41(16)
C15 C14 C8 116.57(15)
C14 C13 N3 122.11(17)
C14 C13 C18 122.80(17)
N3 C13 C18 115.09(16)
C12 N3 C13 116.88(15)
C12 N3 H3 121.6
C13 N3 H3 121.6
C13 C18 C17 113.85(16)
C13 C18 H18A 108.8
C17 C18 H18A 108.8
C13 C18 H18B 108.8
C17 C18 H18B 108.8
H18A C18 H18B 107.7
C20 C17 C19 109.29(18)
C20 C17 C18 111.00(18)
C19 C17 C18 109.45(18)
C20 C17 C16 110.52(18)
C19 C17 C16 109.49(18)
C18 C17 C16 107.06(16)
C15 C16 C17 114.35(17)
C15 C16 H16A 108.7
C17 C16 H16A 108.7
C15 C16 H16B 108.7
C17 C16 H16B 108.7
H16A C16 H16B 107.6
O3 C15 C14 120.25(17)
O3 C15 C16 120.52(18)
C14 C15 C16 119.19(17)
C17 C20 H20A 109.5
C17 C20 H20B 109.5
H20A C20 H20B 109.5
C17 C20 H20C 109.5
H20A C20 H20C 109.5
H20B C20 H20C 109.5
C17 C19 H19A 109.5
C17 C19 H19B 109.5
H19A C19 H19B 109.5
C17 C19 H19C 109.5
H19A C19 H19C 109.5
H19B C19 H19C 109.5
C7 N1 C6 111.84(17)
C7 N1 H1 124.1
C6 N1 H1 124.1
C12 O2 N2 106.51(14)

loop_
_geom_bond_atom_site_label_1
_geom_bond_atom_site_label_2
_geom_bond_distance
C3 C4 1.373(4)
C3 C2 1.392(3)
C3 Cl1 1.735(3)
C4 C5 1.375(4)
C4 H4 0.9300
C5 C6 1.372(3)
C5 H5 0.9300
C6 C1 1.387(3)
C6 N1 1.397(3)
C7 O1 1.220(2)
C7 N1 1.356(2)
C7 C8 1.555(3)
C8 C9 1.511(3)
C8 C1 1.517(3)
C8 C14 1.528(2)
C1 C2 1.372(3)
C2 H2 0.9300
C11 C10 1.488(3)
C11 H11A 0.9600
C11 H11B 0.9600
C11 H11C 0.9600
C10 N2 1.315(3)
C10 C9 1.419(3)
N2 O2 1.441(2)
C12 O2 1.333(2)
C12 C9 1.346(3)
C12 N3 1.355(2)
C14 C13 1.366(2)
C14 C15 1.448(3)
C13 N3 1.368(2)
C13 C18 1.494(3)
N3 H3 0.8600
C18 C17 1.527(3)
C18 H18A 0.9700
C18 H18B 0.9700
C17 C20 1.520(3)
C17 C19 1.522(3)
C17 C16 1.529(3)
C16 C15 1.498(3)
C16 H16A 0.9700
C16 H16B 0.9700
C15 O3 1.227(2)
C20 H20A 0.9600
C20 H20B 0.9600
C20 H20C 0.9600
C19 H19A 0.9600
C19 H19B 0.9600
C19 H19C 0.9600
N1 H1 0.8600

loop_
_geom_hbond_atom_site_label_D
_geom_hbond_atom_site_label_H
_geom_hbond_atom_site_label_A
_geom_hbond_site_symmetry_A
_geom_hbond_distance_DH
_geom_hbond_distance_HA
_geom_hbond_distance_DA
_geom_hbond_angle_DHA
N1 H1 O3 5_666 0.86 2.05 2.837(2) 151
N3 H3 O1 5_656 0.86 2.00 2.795(2) 153

loop_
_geom_torsion_atom_site_label_1
_geom_torsion_atom_site_label_2
_geom_torsion_atom_site_label_3
_geom_torsion_atom_site_label_4
_geom_torsion
C2 C3 C4 C5 0.1(4)
Cl1 C3 C4 C5 -178.35(18)
C3 C4 C5 C6 -0.2(3)
C4 C5 C6 C1 -0.3(3)
C4 C5 C6 N1 177.8(2)
O1 C7 C8 C9 65.4(2)
N1 C7 C8 C9 -111.86(17)
O1 C7 C8 C1 -175.38(18)
N1 C7 C8 C1 7.40(18)
O1 C7 C8 C14 -53.9(2)
N1 C7 C8 C14 128.87(16)
C5 C6 C1 C2 0.9(3)
N1 C6 C1 C2 -177.55(17)
C5 C6 C1 C8 179.47(18)
N1 C6 C1 C8 1.1(2)
C9 C8 C1 C2 -70.3(2)
C14 C8 C1 C2 53.0(3)
C7 C8 C1 C2 173.4(2)
C9 C8 C1 C6 111.28(18)
C14 C8 C1 C6 -125.39(17)
C7 C8 C1 C6 -5.00(19)
C6 C1 C2 C3 -0.9(3)
C8 C1 C2 C3 -179.21(19)
C4 C3 C2 C1 0.5(3)
Cl1 C3 C2 C1 178.95(15)
C9 C10 N2 O2 -0.7(2)
C11 C10 N2 O2 179.71(19)
O2 C12 C9 C10 -0.8(2)
N3 C12 C9 C10 177.44(18)
O2 C12 C9 C8 178.75(16)
N3 C12 C9 C8 -3.0(3)
N2 C10 C9 C12 1.0(2)
C11 C10 C9 C12 -179.5(2)
N2 C10 C9 C8 -178.5(2)
C11 C10 C9 C8 1.0(4)
C1 C8 C9 C12 127.5(2)
C14 C8 C9 C12 1.0(2)
C7 C8 C9 C12 -120.92(19)
C1 C8 C9 C10 -53.1(3)
C14 C8 C9 C10 -179.6(2)
C7 C8 C9 C10 58.5(3)
C9 C8 C14 C13 2.9(2)
C1 C8 C14 C13 -123.2(2)
C7 C8 C14 C13 122.75(19)
C9 C8 C14 C15 -175.48(16)
C1 C8 C14 C15 58.4(2)
C7 C8 C14 C15 -55.6(2)
C15 C14 C13 N3 173.17(17)
C8 C14 C13 N3 -5.1(3)
C15 C14 C13 C18 -6.8(3)
C8 C14 C13 C18 174.89(17)
O2 C12 N3 C13 179.11(16)
C9 C12 N3 C13 1.0(3)
C14 C13 N3 C12 3.1(3)
C18 C13 N3 C12 -176.94(16)
C14 C13 C18 C17 -22.5(3)
N3 C13 C18 C17 157.52(17)
C13 C18 C17 C20 -70.7(2)
C13 C18 C17 C19 168.61(18)
C13 C18 C17 C16 50.0(2)
C20 C17 C16 C15 68.5(2)
C19 C17 C16 C15 -171.06(18)
C18 C17 C16 C15 -52.5(2)
C13 C14 C15 O3 -173.34(18)
C8 C14 C15 O3 5.1(3)
C13 C14 C15 C16 4.5(3)
C8 C14 C15 C16 -177.07(17)
C17 C16 C15 O3 -155.17(19)
C17 C16 C15 C14 27.0(3)
O1 C7 N1 C6 175.33(18)
C8 C7 N1 C6 -7.4(2)
C5 C6 N1 C7 -174.1(2)
C1 C6 N1 C7 4.2(2)
C9 C12 O2 N2 0.4(2)
N3 C12 O2 N2 -177.96(16)
C10 N2 O2 C12 0.2(2)
